data_1534050
loop_
_publ_author_name
'Lindgren, O.'

_publ_section_title
;
 The crystal structure of cerium(IV) dichromate dihydrate, Ce (Cr O4)2 (H2
 O)2
;
_journal_name_full 'Acta Chemica Scandinavica, Series A: (28,1974-)'
_journal_page_first 167
_journal_page_last 170
_journal_volume 31
_journal_year 1977
_chemical_formula_sum 'Ce Cr2 H4 O10'
_chemical_name_systematic 'Ce (Cr O4)2 (H2 O)2'
_space_group_IT_number 11
_symmetry_space_group_name_Hall '-P 2yb'
_symmetry_space_group_name_H-M 'P 1 21/m 1'
_cell_angle_alpha 90
_cell_angle_beta 92.59
_cell_angle_gamma 90
_cell_formula_units_Z 2
_cell_length_a 6.5865
_cell_length_b 10.6716
_cell_length_c 5.6699
_cell_volume 398.122
_citation_journal_id_ASTM ACAPCT
_cod_data_source_file Lindgren_ACAPCT_1977_955.cif
_cod_data_source_block H4Ce1Cr2O10
_cod_original_cell_volume 398.1216
_cod_original_formula_sum 'H4 Ce1 Cr2 O10'
_cod_database_code 1534050

loop_
_symmetry_equiv_pos_as_xyz
x,y,z
-x,y+1/2,-z
-x,-y,-z
x,-y-1/2,z

loop_
_atom_site_label
_atom_site_type_symbol
_atom_site_fract_x
_atom_site_fract_y
_atom_site_fract_z
_atom_site_occupancy
_atom_site_U_iso_or_equiv
Ce1 Ce+4 0.04385 0.25 0.22064 1 0.0
O5 O-2 0.4124 0.25 0.2672 1 0.0
O4 O-2 0.857 0.8891 0.4833 1 0.0
O1 O-2 0.8401 0.9014 0.0092 1 0.0
O6 O-2 0.1761 0.75 0.1665 1 0.0
O3 O-2 0.5081 0.9255 0.2545 1 0.0
O2 O-2 0.7749 0.3866 0.2649 1 0.0
Cr1 Cr+6 0.25701 0.04332 0.74536 1 0.0
